data_7110078
loop_
_publ_author_name
'Xiaoqiang Tong'
'Wenfu Yan'
'Jihong Yu'
'Ruren Xu'

_publ_section_title
;
 A chiral open-framework fluoroaluminophosphate with enantiomeric excess
 in the bulk product
;
_journal_name_full Chem.Commun.
_journal_page_first 11287
_journal_paper_doi 10.1039/c3cc47241h
_journal_volume 49
_journal_year 2013
_chemical_absolute_configuration ad
_chemical_formula_sum 'C4 H22 Al6 F6 N3 O18 P3'
_chemical_formula_weight 769.04
_chemical_name_common AlPO-JU89-6
_chemical_name_systematic
; 
 ? 
;
_space_group_IT_number 152
_symmetry_cell_setting trigonal
_symmetry_space_group_name_Hall 'P 31 2"'
_symmetry_space_group_name_H-M 'P 31 2 1'
_atom_sites_solution_hydrogens geom
_atom_sites_solution_primary direct
_atom_sites_solution_secondary difmap
_audit_creation_method SHELXL-97
_cell_angle_alpha 90.00
_cell_angle_beta 90.00
_cell_angle_gamma 120.00
_cell_formula_units_Z 1
_cell_length_a 9.3425(2)
_cell_length_b 9.3425(2)
_cell_length_c 6.9940(3)
_cell_measurement_temperature 296(2)
_cell_volume 528.67(3)
_computing_cell_refinement 'Bruker SMART'
_computing_data_collection 'Bruker SMART'
_computing_data_reduction 'Bruker SAINT'
_computing_molecular_graphics 'Bruker SHELXTL'
_computing_publication_material 'Bruker SHELXTL'
_computing_structure_refinement 'SHELXL-97 (Sheldrick, 1997)'
_computing_structure_solution 'SHELXS-97 (Sheldrick, 1990)'
_diffrn_ambient_temperature 296(2)
_diffrn_detector_area_resol_mean 5.0cm
_diffrn_measured_fraction_theta_full 1.000
_diffrn_measured_fraction_theta_max 1.000
_diffrn_measurement_device_type 'CCD area detector'
_diffrn_measurement_method 'phi and omega scans'
_diffrn_radiation_monochromator graphite
_diffrn_radiation_source 'fine-focus sealed tube'
_diffrn_radiation_type MoK\a
_diffrn_radiation_wavelength 0.71073
_diffrn_reflns_av_R_equivalents 0.0226
_diffrn_reflns_av_sigmaI/netI 0.0186
_diffrn_reflns_limit_h_max 10
_diffrn_reflns_limit_h_min -12
_diffrn_reflns_limit_k_max 12
_diffrn_reflns_limit_k_min -10
_diffrn_reflns_limit_l_max 9
_diffrn_reflns_limit_l_min -7
_diffrn_reflns_number 3946
_diffrn_reflns_theta_full 28.37
_diffrn_reflns_theta_max 28.37
_diffrn_reflns_theta_min 2.52
_diffrn_standards_decay_% none
_diffrn_standards_interval_count none
_diffrn_standards_interval_time none
_diffrn_standards_number none
_exptl_absorpt_coefficient_mu 0.684
_exptl_absorpt_correction_T_max 0.940
_exptl_absorpt_correction_T_min 0.929
_exptl_absorpt_correction_type multi-scan
_exptl_absorpt_process_details sadabs
_exptl_crystal_colour Colorless
_exptl_crystal_density_diffrn 2.416
_exptl_crystal_density_method 'not measured'
_exptl_crystal_description Prism
_exptl_crystal_F_000 388
_exptl_crystal_size_max 0.3
_exptl_crystal_size_mid 0.09
_exptl_crystal_size_min 0.09
_refine_diff_density_max 0.760
_refine_diff_density_min -0.326
_refine_diff_density_rms 0.093
_refine_ls_abs_structure_details 'Flack H D (1983), Acta Cryst. A39, 876-881. 70 Friedel pairs'
_refine_ls_abs_structure_Flack 0.08(18)
_refine_ls_extinction_method none
_refine_ls_goodness_of_fit_ref 1.097
_refine_ls_hydrogen_treatment mixed
_refine_ls_matrix_type full
_refine_ls_number_parameters 66
_refine_ls_number_reflns 894
_refine_ls_number_restraints 0
_refine_ls_restrained_S_all 1.097
_refine_ls_R_factor_all 0.0282
_refine_ls_R_factor_gt 0.0271
_refine_ls_shift/su_max 0.000
_refine_ls_shift/su_mean 0.000
_refine_ls_structure_factor_coef Fsqd
_refine_ls_weighting_details 'calc w=1/[\s^2^(Fo^2^)+(0.0524P)^2^+0.2037P] where P=(Fo^2^+2Fc^2^)/3'
_refine_ls_weighting_scheme calc
_refine_ls_wR_factor_gt 0.0755
_refine_ls_wR_factor_ref 0.0761
_reflns_number_gt 864
_reflns_number_total 894
_reflns_threshold_expression >2sigma(I)
_cod_data_source_file c3cc47241h.txt
_cod_data_source_block 6
_cod_original_sg_symbol_H-M P3(1)21
_cod_database_code 7110078

loop_
_symmetry_equiv_pos_as_xyz
'x, y, z'
'-y, x-y, z+1/3'
'-x+y, -x, z+2/3'
'y, x, -z'
'x-y, -y, -z+2/3'
'-x, -x+y, -z+1/3'

loop_
_atom_site_label
_atom_site_type_symbol
_atom_site_fract_x
_atom_site_fract_y
_atom_site_fract_z
_atom_site_U_iso_or_equiv
_atom_site_adp_type
_atom_site_occupancy
_atom_site_symmetry_multiplicity
_atom_site_calc_flag
_atom_site_refinement_flags
Al1 Al 0.16218(7) 0.52118(8) 0.05622(9) 0.00892(17) Uani 1 1 d .
P1 P 0.44940(8) 0.44940(8) 0.0000 0.00809(18) Uani 1 2 d S
F1 F 0.0000 0.3179(2) 0.1667 0.0134(4) Uani 1 2 d S
F2 F 0.0000 0.5683(2) 0.1667 0.0155(4) Uani 1 2 d S
O1 O 0.3014(2) 0.73033(18) -0.0397(2) 0.0122(3) Uani 1 1 d .
H1 H 0.3577 0.8206 0.0512 0.015 Uiso 1 1 d R
O2 O 0.2784(2) 0.4270(2) -0.0405(2) 0.0143(3) Uani 1 1 d .
O3 O 0.03266(19) 0.46686(19) -0.1637(2) 0.0124(3) Uani 1 1 d .
N1 N 0.0000 0.897(2) 0.1667 0.39(2) Uani 1 2 d S
C2 C -0.1267(9) 0.7760(12) 0.0453(9) 0.0577(18) Uani 0.67 1 d P

loop_
_atom_site_aniso_label
_atom_site_aniso_U_11
_atom_site_aniso_U_22
_atom_site_aniso_U_33
_atom_site_aniso_U_23
_atom_site_aniso_U_13
_atom_site_aniso_U_12
Al1 0.0079(3) 0.0110(3) 0.0074(3) 0.0006(2) -0.0003(2) 0.0044(2)
P1 0.0100(3) 0.0100(3) 0.0068(3) -0.00008(13) 0.00008(13) 0.0070(3)
F1 0.0111(9) 0.0140(7) 0.0142(9) 0.0007(3) 0.0014(7) 0.0055(4)
F2 0.0150(9) 0.0155(7) 0.0160(9) 0.0010(4) 0.0019(7) 0.0075(5)
O1 0.0138(8) 0.0088(7) 0.0090(6) -0.0006(5) 0.0001(6) 0.0019(6)
O2 0.0111(7) 0.0188(8) 0.0149(7) -0.0047(6) -0.0012(6) 0.0089(6)
O3 0.0112(7) 0.0133(8) 0.0106(7) 0.0015(6) -0.0022(5) 0.0045(6)
N1 0.33(3) 0.25(2) 0.61(6) 0.09(2) 0.18(4) 0.167(15)
C2 0.057(4) 0.095(6) 0.041(3) -0.011(3) -0.004(3) 0.052(4)

loop_
_atom_type_symbol
_atom_type_description
_atom_type_scat_dispersion_real
_atom_type_scat_dispersion_imag
_atom_type_scat_source
C C 0.0033 0.0016 'International Tables Vol C Tables 4.2.6.8 and 6.1.1.4'
H H 0.0000 0.0000 'International Tables Vol C Tables 4.2.6.8 and 6.1.1.4'
N N 0.0061 0.0033 'International Tables Vol C Tables 4.2.6.8 and 6.1.1.4'
O O 0.0106 0.0060 'International Tables Vol C Tables 4.2.6.8 and 6.1.1.4'
F F 0.0171 0.0103 'International Tables Vol C Tables 4.2.6.8 and 6.1.1.4'
Al Al 0.0645 0.0514 'International Tables Vol C Tables 4.2.6.8 and 6.1.1.4'
P P 0.1023 0.0942 'International Tables Vol C Tables 4.2.6.8 and 6.1.1.4'

loop_
_geom_angle_atom_site_label_1
_geom_angle_atom_site_label_2
_geom_angle_atom_site_label_3
_geom_angle
_geom_angle_site_symmetry_1
_geom_angle_site_symmetry_3
O2 Al1 O1 95.77(8) . .
O2 Al1 O3 91.40(7) . .
O1 Al1 O3 90.35(7) . .
O2 Al1 O1 94.24(8) . 2_665
O1 Al1 O1 92.99(7) . 2_665
O3 Al1 O1 173.12(8) . 2_665
O2 Al1 F1 92.16(8) . .
O1 Al1 F1 172.05(8) . .
O3 Al1 F1 88.78(5) . .
O1 Al1 F1 87.08(5) 2_665 .
O2 Al1 F2 166.81(8) . .
O1 Al1 F2 96.98(8) . .
O3 Al1 F2 85.18(5) . .
O1 Al1 F2 88.44(5) 2_665 .
F1 Al1 F2 75.07(7) . .
O2 P1 O2 107.63(15) 4 .
O2 P1 O3 110.63(8) 4 2_665
O2 P1 O3 111.57(8) . 2_665
O2 P1 O3 111.57(8) 4 5_664
O2 P1 O3 110.63(8) . 5_664
O3 P1 O3 104.85(12) 2_665 5_664
Al1 F1 Al1 106.26(11) 6 .
Al1 F2 Al1 103.61(10) 6 .
Al1 O1 Al1 138.54(9) . 3_564
P1 O2 Al1 133.94(11) . .
P1 O3 Al1 140.11(10) 3_564 .
C2 N1 C2 136.2(18) 6 .
N1 C2 C2 104.6(10) . 4_465

loop_
_geom_bond_atom_site_label_1
_geom_bond_atom_site_label_2
_geom_bond_distance
_geom_bond_site_symmetry_2
Al1 O2 1.8347(17) .
Al1 O1 1.8490(16) .
Al1 O3 1.8640(15) .
Al1 O1 1.8746(16) 2_665
Al1 F1 1.9033(14) .
Al1 F2 1.9375(13) .
P1 O2 1.5303(16) 4
P1 O2 1.5303(16) .
P1 O3 1.5332(16) 2_665
P1 O3 1.5332(16) 5_664
F1 Al1 1.9033(14) 6
F2 Al1 1.9375(13) 6
O1 Al1 1.8746(16) 3_564
O3 P1 1.5332(16) 3_564
N1 C2 1.435(10) 6
N1 C2 1.435(10) .
C2 C2 1.696(15) 4_465
